data_1576960
loop_
_publ_author_name
'Phan, Son N. T.'
'Dang, Vinh Q.'
'Teets, Thomas S.'

_publ_section_title
;
 On-complex three-component cascade reactions involving phosphorescent
 cyclometalated Ir(iii) chloro-isocyanide complexes, nitriles, and
 propylamine.
;
_journal_issue 19
_journal_name_full 'Chemical science'
_journal_page_first 9591
_journal_page_last 9599
_journal_paper_doi 10.1039/d6sc00822d
_journal_volume 17
_journal_year 2026
_chemical_formula_sum 'C32 H34 Cl4 F10 Ir N4 P'
_chemical_formula_weight 1029.60
_space_group_crystal_system monoclinic
_space_group_IT_number 14
_space_group_name_Hall '-P 2ybc'
_space_group_name_H-M_alt 'P 1 21/c 1'
_atom_sites_solution_hydrogens geom
_audit_creation_method SHELXL-2018/3
_audit_update_record
;
2025-12-24 deposited with the CCDC.	2026-03-19 downloaded from the CCDC.
;
_cell_angle_alpha 90
_cell_angle_beta 98.1950(10)
_cell_angle_gamma 90
_cell_formula_units_Z 4
_cell_length_a 13.2853(5)
_cell_length_b 22.0638(7)
_cell_length_c 13.3648(4)
_cell_measurement_reflns_used 9944
_cell_measurement_temperature 150(2)
_cell_measurement_theta_max 27.46
_cell_measurement_theta_min 3.10
_cell_volume 3877.5(2)
_computing_cell_refinement 'Bruker SAINT'
_computing_data_collection 'Bruker APEX2'
_computing_data_reduction 'Bruker SAINT'
_computing_molecular_graphics 'Bruker SHELXTL'
_computing_publication_material 'Bruker SHELXTL'
_computing_structure_refinement 'SHELXL-2018/3 (Sheldrick, 2018)'
_computing_structure_solution 'SHELXT 2018/2 (Sheldrick, 2018)'
_diffrn_ambient_temperature 150(2)
_diffrn_measured_fraction_theta_full 0.997
_diffrn_measured_fraction_theta_max 0.995
_diffrn_measurement_device_type 'Bruker APEX-II CCD'
_diffrn_measurement_method '\f and \w scans'
_diffrn_radiation_type MoK\a
_diffrn_radiation_wavelength 0.71073
_diffrn_reflns_av_R_equivalents 0.0658
_diffrn_reflns_av_unetI/netI 0.0526
_diffrn_reflns_Laue_measured_fraction_full 0.997
_diffrn_reflns_Laue_measured_fraction_max 0.995
_diffrn_reflns_limit_h_max 17
_diffrn_reflns_limit_h_min -15
_diffrn_reflns_limit_k_max 25
_diffrn_reflns_limit_k_min -28
_diffrn_reflns_limit_l_max 17
_diffrn_reflns_limit_l_min -17
_diffrn_reflns_number 25399
_diffrn_reflns_point_group_measured_fraction_full 0.997
_diffrn_reflns_point_group_measured_fraction_max 0.995
_diffrn_reflns_theta_full 25.242
_diffrn_reflns_theta_max 27.467
_diffrn_reflns_theta_min 3.098
_exptl_absorpt_coefficient_mu 3.838
_exptl_absorpt_correction_T_max 0.7456
_exptl_absorpt_correction_T_min 0.5015
_exptl_absorpt_correction_type multi-scan
_exptl_absorpt_process_details sadabs
_exptl_crystal_colour yellow
_exptl_crystal_density_diffrn 1.764
_exptl_crystal_description plate
_exptl_crystal_F_000 2016
_exptl_crystal_size_max 0.350
_exptl_crystal_size_mid 0.210
_exptl_crystal_size_min 0.080
_refine_diff_density_max 3.997
_refine_diff_density_min -2.215
_refine_diff_density_rms 0.208
_refine_ls_extinction_method none
_refine_ls_goodness_of_fit_ref 1.059
_refine_ls_hydrogen_treatment constr
_refine_ls_matrix_type full
_refine_ls_number_parameters 510
_refine_ls_number_reflns 8850
_refine_ls_number_restraints 551
_refine_ls_restrained_S_all 1.038
_refine_ls_R_factor_all 0.0585
_refine_ls_R_factor_gt 0.0506
_refine_ls_shift/su_max 0.002
_refine_ls_shift/su_mean 0.000
_refine_ls_structure_factor_coef Fsqd
_refine_ls_weighting_details 'w=1/[\s^2^(Fo^2^)+(0.0809P)^2^+14.6749P] where P=(Fo^2^+2Fc^2^)/3'
_refine_ls_weighting_scheme calc
_refine_ls_wR_factor_gt 0.1353
_refine_ls_wR_factor_ref 0.1412
_reflns_Friedel_coverage 0.000
_reflns_number_gt 7612
_reflns_number_total 8850
_reflns_threshold_expression 'I > 2\s(I)'
_cod_data_source_file d6sc00822d2.cif
_cod_data_source_block F2ppy-tBu-NH2Pr
_cod_depositor_comments 'Adding full bibliography for 1576959--1576965.cif.'
_cod_original_sg_symbol_H-M 'P 21/c'
_cod_database_code 1576960
_shelx_shelxl_version_number 2018/3
_shelx_space_group_comment
; 
The symmetry employed for this shelxl refinement is uniquely defined 
by the following loop, which should always be used as a source of 
symmetry information in preference to the above space-group names. 
They are only intended as comments. 
;
_shelx_estimated_absorpt_t_min 0.347
_shelx_estimated_absorpt_t_max 0.749

loop_
_space_group_symop_operation_xyz
'x, y, z'
'-x, y+1/2, -z+1/2'
'-x, -y, -z'
'x, -y-1/2, z-1/2'

loop_
_atom_site_label
_atom_site_type_symbol
_atom_site_fract_x
_atom_site_fract_y
_atom_site_fract_z
_atom_site_U_iso_or_equiv
_atom_site_adp_type
_atom_site_occupancy
_atom_site_site_symmetry_order
_atom_site_calc_flag
_atom_site_refinement_flags_posn
_atom_site_refinement_flags_adp
_atom_site_refinement_flags_occupancy
_atom_site_disorder_assembly
_atom_site_disorder_group
Ir1 Ir 0.33307(2) 0.61345(2) 0.22325(2) 0.02209(9) Uani 1 1 d . U . . .
F1 F 0.1593(4) 0.7756(2) -0.0552(3) 0.0652(14) Uani 1 1 d . U . . .
F2 F 0.3167(6) 0.8514(2) 0.2536(4) 0.0799(18) Uani 1 1 d . U . . .
F3 F 0.5538(5) 0.5713(3) -0.0683(4) 0.0849(18) Uani 1 1 d . U . . .
F4 F 0.7257(4) 0.6773(3) 0.2074(5) 0.0765(16) Uani 1 1 d . U . . .
N1 N 0.3836(4) 0.6682(2) 0.3447(3) 0.0253(9) Uani 1 1 d . U . . .
N2 N 0.2940(4) 0.5700(2) 0.0862(3) 0.0316(10) Uani 1 1 d . U . . .
N3 N 0.3887(4) 0.5261(2) 0.2942(3) 0.0274(9) Uani 1 1 d . U . . .
H3A H 0.455669 0.522415 0.287874 0.033 Uiso 1 1 calc R U . . .
H3B H 0.384456 0.528504 0.361479 0.033 Uiso 1 1 calc R U . . .
N4 N 0.1220(4) 0.5904(3) 0.3002(4) 0.0344(11) Uani 1 1 d . U . . .
C11 C 0.2881(4) 0.6951(3) 0.1640(4) 0.0266(10) Uani 1 1 d . U . . .
C12 C 0.2325(5) 0.7059(3) 0.0676(5) 0.0371(13) Uani 1 1 d . U . . .
H12 H 0.211264 0.673322 0.023098 0.045 Uiso 1 1 calc R U . . .
C13 C 0.2097(6) 0.7658(3) 0.0393(5) 0.0451(16) Uani 1 1 d . U . . .
C14 C 0.2383(7) 0.8147(3) 0.0991(6) 0.0525(19) Uani 1 1 d . U . . .
H14 H 0.222392 0.854869 0.076749 0.063 Uiso 1 1 calc R U . . .
C15 C 0.2913(7) 0.8032(3) 0.1934(5) 0.0472(17) Uani 1 1 d . U . . .
C16 C 0.3177(5) 0.7446(3) 0.2280(4) 0.0318(12) Uani 1 1 d . U . . .
C21 C 0.3730(5) 0.7297(3) 0.3273(4) 0.0310(12) Uani 1 1 d . U . . .
C22 C 0.4143(6) 0.7702(3) 0.4031(5) 0.0408(15) Uani 1 1 d . U . . .
H22 H 0.407890 0.812634 0.391614 0.049 Uiso 1 1 calc R U . . .
C23 C 0.4634(6) 0.7496(3) 0.4926(5) 0.0462(17) Uani 1 1 d . U . . .
H23 H 0.491446 0.777388 0.543247 0.055 Uiso 1 1 calc R U . . .
C24 C 0.4723(6) 0.6878(3) 0.5098(5) 0.0458(17) Uani 1 1 d . U . . .
H24 H 0.505127 0.672494 0.572526 0.055 Uiso 1 1 calc R U . . .
C25 C 0.4322(5) 0.6488(3) 0.4329(4) 0.0354(13) Uani 1 1 d . U . . .
H25 H 0.439657 0.606389 0.443625 0.042 Uiso 1 1 calc R U . . .
C31 C 0.2019(6) 0.5474(3) 0.0547(5) 0.0436(15) Uani 1 1 d . U . . .
H31 H 0.152891 0.547153 0.099939 0.052 Uiso 1 1 calc R U . . .
C32 C 0.1748(8) 0.5239(4) -0.0434(5) 0.058(2) Uani 1 1 d . U . . .
H32 H 0.108227 0.508901 -0.064970 0.070 Uiso 1 1 calc R U . . .
C33 C 0.2468(9) 0.5234(4) -0.1065(5) 0.064(2) Uani 1 1 d . U . . .
H33 H 0.230457 0.508094 -0.173297 0.077 Uiso 1 1 calc R U . . .
C34 C 0.3434(8) 0.5449(3) -0.0737(5) 0.0541(18) Uani 1 1 d . U . . .
H34 H 0.393856 0.543683 -0.117425 0.065 Uiso 1 1 calc R U . . .
C35 C 0.3671(6) 0.5687(3) 0.0242(4) 0.0377(13) Uani 1 1 d . U . . .
C41 C 0.4639(6) 0.5951(3) 0.0688(5) 0.0382(13) Uani 1 1 d . U . . .
C42 C 0.5527(7) 0.5969(4) 0.0246(7) 0.0560(18) Uani 1 1 d . U . . .
C43 C 0.6411(7) 0.6237(4) 0.0695(8) 0.0599(18) Uani 1 1 d . U . . .
H43 H 0.700290 0.624216 0.037182 0.072 Uiso 1 1 calc R U . . .
C44 C 0.6405(5) 0.6496(4) 0.1627(7) 0.0538(18) Uani 1 1 d . U . . .
C45 C 0.5560(5) 0.6493(3) 0.2121(5) 0.0390(14) Uani 1 1 d . U . . .
H45 H 0.559183 0.667620 0.276802 0.047 Uiso 1 1 calc R U . . .
C46 C 0.4673(5) 0.6224(3) 0.1678(5) 0.0283(11) Uani 1 1 d . U . . .
C51 C 0.3364(5) 0.4700(3) 0.2549(5) 0.0337(13) Uani 1 1 d . U . . .
H51A H 0.335777 0.468333 0.180757 0.040 Uiso 1 1 calc R U . . .
H51B H 0.264848 0.471535 0.267760 0.040 Uiso 1 1 calc R U . . .
C52 C 0.3856(6) 0.4129(3) 0.3018(5) 0.0381(14) Uani 1 1 d . U . . .
H52A H 0.383512 0.413238 0.375572 0.046 Uiso 1 1 calc R U . . .
H52B H 0.457774 0.411566 0.291022 0.046 Uiso 1 1 calc R U . . .
C53 C 0.3296(9) 0.3561(4) 0.2542(8) 0.074(3) Uani 1 1 d . U . . .
H53A H 0.336725 0.354022 0.182330 0.110 Uiso 1 1 calc R U . . .
H53B H 0.257324 0.358689 0.261500 0.110 Uiso 1 1 calc R U . . .
H53C H 0.359148 0.319720 0.288680 0.110 Uiso 1 1 calc R U . . .
C61 C 0.1989(4) 0.5999(3) 0.2726(4) 0.0259(10) Uani 1 1 d . U . . .
C62 C 0.0223(5) 0.5721(4) 0.3255(5) 0.0409(14) Uani 1 1 d . U . . .
C63 C 0.0143(7) 0.5042(4) 0.3083(7) 0.061(2) Uani 1 1 d . U . . .
H63A H 0.025625 0.494845 0.239079 0.092 Uiso 1 1 calc R U . . .
H63B H -0.053629 0.490281 0.318407 0.092 Uiso 1 1 calc R U . . .
H63C H 0.065649 0.483472 0.356262 0.092 Uiso 1 1 calc R U . . .
C64 C 0.0217(6) 0.5842(4) 0.4364(6) 0.0522(19) Uani 1 1 d . U . . .
H64A H 0.077199 0.561639 0.476041 0.078 Uiso 1 1 calc R U . . .
H64B H -0.043408 0.571125 0.455555 0.078 Uiso 1 1 calc R U . . .
H64C H 0.030990 0.627659 0.449698 0.078 Uiso 1 1 calc R U . . .
C65 C -0.0556(7) 0.6060(6) 0.2565(8) 0.082(3) Uani 1 1 d . U . . .
H65A H -0.047033 0.649594 0.269048 0.123 Uiso 1 1 calc R U . . .
H65B H -0.123648 0.593591 0.268577 0.123 Uiso 1 1 calc R U . . .
H65C H -0.047462 0.597199 0.186186 0.123 Uiso 1 1 calc R U . . .
P1 P 0.31037(13) 0.48868(8) 0.58755(12) 0.0353(3) Uani 1 1 d D U . . .
F1C F 0.3765(4) 0.4981(3) 0.6941(4) 0.0829(18) Uani 1 1 d . U . . .
F2C F 0.2446(6) 0.4727(5) 0.4843(5) 0.132(3) Uani 1 1 d . U . . .
F3CA F 0.2593(8) 0.4356(5) 0.6467(11) 0.089(4) Uani 0.654(18) 1 d D U P A 1
F3C F 0.288(3) 0.4209(8) 0.585(3) 0.139(8) Uani 0.346(18) 1 d D U P A 2
F4CA F 0.3952(7) 0.4428(6) 0.5635(8) 0.072(3) Uani 0.654(18) 1 d D U P A 1
F4C F 0.4141(12) 0.4829(14) 0.5369(13) 0.076(6) Uani 0.346(18) 1 d D U P A 2
F5CA F 0.3488(12) 0.5402(6) 0.5290(13) 0.125(4) Uani 0.654(18) 1 d D U P A 1
F5C F 0.3460(19) 0.5572(6) 0.594(2) 0.109(6) Uani 0.346(18) 1 d D U P A 2
F6CA F 0.2232(10) 0.5306(5) 0.6191(15) 0.056(3) Uani 0.654(18) 1 d D U P A 1
F6C F 0.2123(18) 0.5123(16) 0.626(3) 0.086(7) Uani 0.346(18) 1 d D U P A 2
ClL1 Cl -0.0596(6) 0.3476(3) 0.1973(5) 0.175(2) Uani 1 1 d . U . . .
ClL2 Cl 0.0809(5) 0.3917(2) 0.0656(5) 0.1493(19) Uani 1 1 d . U . . .
C1S C 0.0340(15) 0.3295(10) 0.1265(15) 0.149(6) Uani 1 1 d . U . . .
H1SA H 0.006842 0.299266 0.074848 0.179 Uiso 1 1 calc R U . . .
H1SB H 0.091082 0.310300 0.171041 0.179 Uiso 1 1 calc R U . . .
Cl3 Cl 0.2637(9) 0.2432(4) 0.0662(8) 0.269(5) Uani 1 1 d . U . . .
Cl4 Cl 0.1012(7) 0.2119(5) -0.0839(6) 0.246(4) Uani 1 1 d . U . . .
C2S C 0.207(3) 0.1944(14) 0.002(3) 0.278(10) Uani 1 1 d . U . . .
H2SA H 0.185748 0.163523 0.048384 0.334 Uiso 1 1 calc R U . . .
H2SB H 0.256340 0.174505 -0.036460 0.334 Uiso 1 1 calc R U . . .

loop_
_atom_site_aniso_label
_atom_site_aniso_U_11
_atom_site_aniso_U_22
_atom_site_aniso_U_33
_atom_site_aniso_U_23
_atom_site_aniso_U_13
_atom_site_aniso_U_12
Ir1 0.02874(14) 0.01986(13) 0.01715(12) 0.00020(7) 0.00146(8) 0.00065(7)
F1 0.093(4) 0.047(3) 0.044(2) 0.0105(19) -0.026(2) 0.016(2)
F2 0.137(5) 0.027(2) 0.062(3) -0.007(2) -0.034(3) 0.012(3)
F3 0.125(5) 0.072(4) 0.073(3) -0.002(3) 0.068(3) 0.022(3)
F4 0.038(2) 0.090(4) 0.102(4) 0.039(3) 0.010(2) 0.001(2)
N1 0.033(2) 0.020(2) 0.0222(19) 0.0006(16) 0.0012(17) -0.0038(18)
N2 0.050(3) 0.023(2) 0.021(2) 0.0005(17) 0.0023(19) 0.002(2)
N3 0.037(3) 0.021(2) 0.023(2) 0.0021(17) 0.0017(19) -0.0024(18)
N4 0.029(2) 0.041(3) 0.033(3) 0.000(2) 0.002(2) -0.003(2)
C11 0.031(3) 0.025(2) 0.023(2) 0.0025(19) 0.002(2) 0.004(2)
C12 0.048(4) 0.032(3) 0.029(3) 0.000(2) -0.003(3) 0.006(3)
C13 0.053(4) 0.041(3) 0.036(3) 0.010(3) -0.012(3) 0.014(3)
C14 0.075(5) 0.029(3) 0.048(4) 0.009(3) -0.010(4) 0.012(3)
C15 0.072(5) 0.026(3) 0.040(3) 0.001(2) -0.007(3) 0.007(3)
C16 0.040(3) 0.023(3) 0.031(3) 0.001(2) 0.001(2) 0.007(2)
C21 0.040(3) 0.024(3) 0.028(3) -0.001(2) 0.000(2) 0.003(2)
C22 0.059(4) 0.021(3) 0.040(3) -0.005(2) -0.003(3) -0.001(3)
C23 0.065(5) 0.030(3) 0.038(3) -0.011(3) -0.012(3) -0.002(3)
C24 0.065(5) 0.036(3) 0.031(3) -0.005(3) -0.015(3) 0.006(3)
C25 0.052(4) 0.025(3) 0.027(3) -0.001(2) -0.006(3) 0.002(2)
C31 0.058(4) 0.045(4) 0.025(3) -0.005(3) -0.007(3) -0.001(3)
C32 0.089(5) 0.049(4) 0.030(3) -0.011(3) -0.015(3) 0.002(4)
C33 0.118(7) 0.046(4) 0.026(3) -0.010(3) -0.001(4) 0.007(4)
C34 0.102(5) 0.038(4) 0.024(3) 0.000(3) 0.015(3) 0.012(4)
C35 0.068(4) 0.023(3) 0.024(2) 0.005(2) 0.012(3) 0.013(3)
C41 0.058(3) 0.026(3) 0.035(3) 0.011(2) 0.023(3) 0.014(3)
C42 0.079(5) 0.037(4) 0.061(4) 0.014(3) 0.044(4) 0.018(3)
C43 0.055(4) 0.050(4) 0.085(5) 0.029(3) 0.045(4) 0.021(3)
C44 0.031(3) 0.048(4) 0.086(5) 0.034(3) 0.020(3) 0.010(3)
C45 0.036(3) 0.038(3) 0.044(3) 0.020(3) 0.005(3) 0.007(2)
C46 0.030(3) 0.024(3) 0.031(3) 0.010(2) 0.005(2) 0.008(2)
C51 0.046(4) 0.025(3) 0.028(3) -0.001(2) -0.003(2) -0.001(2)
C52 0.058(4) 0.023(3) 0.030(3) 0.000(2) -0.002(3) 0.000(3)
C53 0.119(9) 0.031(4) 0.059(5) 0.005(4) -0.028(5) -0.011(4)
C61 0.025(2) 0.029(3) 0.022(2) -0.006(2) -0.0033(19) -0.003(2)
C62 0.023(3) 0.060(4) 0.039(3) -0.004(3) 0.001(2) -0.005(3)
C63 0.057(5) 0.065(4) 0.064(5) -0.010(4) 0.016(4) -0.024(4)
C64 0.045(4) 0.073(5) 0.042(3) -0.002(3) 0.017(3) -0.013(4)
C65 0.045(5) 0.132(9) 0.066(6) 0.036(6) 0.000(4) 0.021(5)
P1 0.0318(8) 0.0436(9) 0.0299(7) 0.0028(6) 0.0027(6) 0.0048(7)
F1C 0.056(3) 0.144(5) 0.045(2) -0.032(3) -0.007(2) 0.014(3)
F2C 0.083(4) 0.235(9) 0.064(3) -0.052(4) -0.035(3) 0.063(5)
F3CA 0.088(6) 0.059(5) 0.127(9) 0.023(6) 0.039(6) -0.008(4)
F3C 0.18(2) 0.069(8) 0.161(19) -0.021(8) 0.006(15) -0.056(10)
F4CA 0.057(5) 0.100(7) 0.055(5) -0.029(5) -0.004(4) 0.039(5)
F4C 0.062(6) 0.119(17) 0.052(8) -0.012(10) 0.021(6) 0.031(9)
F5CA 0.184(11) 0.090(7) 0.128(9) 0.054(7) 0.110(8) 0.009(6)
F5C 0.161(16) 0.048(7) 0.139(14) 0.006(7) 0.098(12) -0.007(7)
F6CA 0.056(5) 0.048(4) 0.065(6) -0.002(4) 0.008(4) 0.018(4)
F6C 0.037(7) 0.18(2) 0.043(9) 0.001(15) 0.017(6) 0.006(11)
ClL1 0.202(6) 0.171(5) 0.154(5) -0.019(4) 0.036(4) -0.041(5)
ClL2 0.148(4) 0.135(4) 0.159(5) 0.028(3) 0.003(4) 0.002(3)
C1S 0.124(12) 0.170(16) 0.148(15) -0.001(11) 0.004(9) -0.050(12)
Cl3 0.320(12) 0.149(6) 0.303(11) 0.005(7) -0.075(8) -0.033(7)
Cl4 0.218(8) 0.350(12) 0.169(6) 0.064(7) 0.021(5) -0.047(8)
C2S 0.315(19) 0.190(16) 0.285(19) -0.007(15) -0.109(14) -0.046(15)

loop_
_atom_type_symbol
_atom_type_description
_atom_type_scat_dispersion_real
_atom_type_scat_dispersion_imag
_atom_type_scat_source
C C 0.0033 0.0016 'International Tables Vol C Tables 4.2.6.8 and 6.1.1.4'
H H 0.0000 0.0000 'International Tables Vol C Tables 4.2.6.8 and 6.1.1.4'
N N 0.0061 0.0033 'International Tables Vol C Tables 4.2.6.8 and 6.1.1.4'
F F 0.0171 0.0103 'International Tables Vol C Tables 4.2.6.8 and 6.1.1.4'
P P 0.1023 0.0942 'International Tables Vol C Tables 4.2.6.8 and 6.1.1.4'
Ir Ir -1.4442 7.9887 'International Tables Vol C Tables 4.2.6.8 and 6.1.1.4'
Cl Cl 0.1484 0.1585 'International Tables Vol C Tables 4.2.6.8 and 6.1.1.4'

loop_
_geom_angle_atom_site_label_1
_geom_angle_atom_site_label_2
_geom_angle_atom_site_label_3
_geom_angle
_geom_angle_site_symmetry_1
_geom_angle_site_symmetry_3
_geom_angle_publ_flag
C61 Ir1 C11 91.9(2) . . ?
C61 Ir1 C46 176.4(2) . . ?
C11 Ir1 C46 89.8(2) . . ?
C61 Ir1 N1 91.9(2) . . ?
C11 Ir1 N1 80.3(2) . . ?
C46 Ir1 N1 91.5(2) . . ?
C61 Ir1 N2 95.7(2) . . ?
C11 Ir1 N2 92.5(2) . . ?
C46 Ir1 N2 81.1(2) . . ?
N1 Ir1 N2 169.70(19) . . ?
C61 Ir1 N3 89.3(2) . . ?
C11 Ir1 N3 177.0(2) . . ?
C46 Ir1 N3 89.1(2) . . ?
N1 Ir1 N3 96.93(17) . . ?
N2 Ir1 N3 90.12(18) . . ?
C25 N1 C21 119.3(5) . . ?
C25 N1 Ir1 124.9(4) . . ?
C21 N1 Ir1 115.5(4) . . ?
C31 N2 C35 120.1(5) . . ?
C31 N2 Ir1 123.8(4) . . ?
C35 N2 Ir1 115.9(4) . . ?
C51 N3 Ir1 117.5(4) . . ?
C51 N3 H3A 107.9 . . ?
Ir1 N3 H3A 107.9 . . ?
C51 N3 H3B 107.9 . . ?
Ir1 N3 H3B 107.9 . . ?
H3A N3 H3B 107.2 . . ?
C61 N4 C62 172.7(6) . . ?
C16 C11 C12 119.2(5) . . ?
C16 C11 Ir1 114.3(4) . . ?
C12 C11 Ir1 126.5(4) . . ?
C13 C12 C11 118.2(6) . . ?
C13 C12 H12 120.9 . . ?
C11 C12 H12 120.9 . . ?
F1 C13 C14 118.5(6) . . ?
F1 C13 C12 117.5(6) . . ?
C14 C13 C12 124.0(6) . . ?
C13 C14 C15 117.0(6) . . ?
C13 C14 H14 121.5 . . ?
C15 C14 H14 121.5 . . ?
F2 C15 C14 116.9(6) . . ?
F2 C15 C16 120.2(6) . . ?
C14 C15 C16 123.0(6) . . ?
C15 C16 C11 118.7(5) . . ?
C15 C16 C21 125.4(6) . . ?
C11 C16 C21 115.9(5) . . ?
N1 C21 C22 119.0(5) . . ?
N1 C21 C16 113.7(5) . . ?
C22 C21 C16 127.3(6) . . ?
C23 C22 C21 120.7(6) . . ?
C23 C22 H22 119.6 . . ?
C21 C22 H22 119.6 . . ?
C22 C23 C24 119.8(6) . . ?
C22 C23 H23 120.1 . . ?
C24 C23 H23 120.1 . . ?
C23 C24 C25 118.2(6) . . ?
C23 C24 H24 120.9 . . ?
C25 C24 H24 120.9 . . ?
N1 C25 C24 123.0(6) . . ?
N1 C25 H25 118.5 . . ?
C24 C25 H25 118.5 . . ?
N2 C31 C32 122.2(7) . . ?
N2 C31 H31 118.9 . . ?
C32 C31 H31 118.9 . . ?
C33 C32 C31 118.1(9) . . ?
C33 C32 H32 121.0 . . ?
C31 C32 H32 121.0 . . ?
C32 C33 C34 120.2(7) . . ?
C32 C33 H33 119.9 . . ?
C34 C33 H33 119.9 . . ?
C33 C34 C35 120.0(8) . . ?
C33 C34 H34 120.0 . . ?
C35 C34 H34 120.0 . . ?
N2 C35 C34 119.3(7) . . ?
N2 C35 C41 114.0(5) . . ?
C34 C35 C41 126.7(7) . . ?
C42 C41 C46 117.2(7) . . ?
C42 C41 C35 126.0(7) . . ?
C46 C41 C35 116.8(5) . . ?
F3 C42 C43 117.1(7) . . ?
F3 C42 C41 119.6(9) . . ?
C43 C42 C41 123.3(8) . . ?
C44 C43 C42 117.5(7) . . ?
C44 C43 H43 121.3 . . ?
C42 C43 H43 121.3 . . ?
F4 C44 C43 118.6(7) . . ?
F4 C44 C45 118.7(8) . . ?
C43 C44 C45 122.8(8) . . ?
C46 C45 C44 120.1(7) . . ?
C46 C45 H45 119.9 . . ?
C44 C45 H45 119.9 . . ?
C45 C46 C41 119.1(6) . . ?
C45 C46 Ir1 128.8(5) . . ?
C41 C46 Ir1 112.1(5) . . ?
N3 C51 C52 113.3(5) . . ?
N3 C51 H51A 108.9 . . ?
C52 C51 H51A 108.9 . . ?
N3 C51 H51B 108.9 . . ?
C52 C51 H51B 108.9 . . ?
H51A C51 H51B 107.7 . . ?
C51 C52 C53 110.4(6) . . ?
C51 C52 H52A 109.6 . . ?
C53 C52 H52A 109.6 . . ?
C51 C52 H52B 109.6 . . ?
C53 C52 H52B 109.6 . . ?
H52A C52 H52B 108.1 . . ?
C52 C53 H53A 109.5 . . ?
C52 C53 H53B 109.5 . . ?
H53A C53 H53B 109.5 . . ?
C52 C53 H53C 109.5 . . ?
H53A C53 H53C 109.5 . . ?
H53B C53 H53C 109.5 . . ?
N4 C61 Ir1 178.0(5) . . ?
N4 C62 C65 106.8(7) . . ?
N4 C62 C64 108.0(5) . . ?
C65 C62 C64 114.9(8) . . ?
N4 C62 C63 106.4(6) . . ?
C65 C62 C63 112.0(8) . . ?
C64 C62 C63 108.3(7) . . ?
C62 C63 H63A 109.5 . . ?
C62 C63 H63B 109.5 . . ?
H63A C63 H63B 109.5 . . ?
C62 C63 H63C 109.5 . . ?
H63A C63 H63C 109.5 . . ?
H63B C63 H63C 109.5 . . ?
C62 C64 H64A 109.5 . . ?
C62 C64 H64B 109.5 . . ?
H64A C64 H64B 109.5 . . ?
C62 C64 H64C 109.5 . . ?
H64A C64 H64C 109.5 . . ?
H64B C64 H64C 109.5 . . ?
C62 C65 H65A 109.5 . . ?
C62 C65 H65B 109.5 . . ?
H65A C65 H65B 109.5 . . ?
C62 C65 H65C 109.5 . . ?
H65A C65 H65C 109.5 . . ?
H65B C65 H65C 109.5 . . ?
F3C P1 F6C 99.6(19) . . ?
F5CA P1 F2C 84.2(9) . . ?
F3C P1 F2C 71.2(13) . . ?
F6C P1 F2C 88.8(14) . . ?
F5CA P1 F1C 100.5(8) . . ?
F3C P1 F1C 103.3(13) . . ?
F6C P1 F1C 92.3(14) . . ?
F2C P1 F1C 174.5(5) . . ?
F5CA P1 F4CA 94.2(7) . . ?
F2C P1 F4CA 90.1(4) . . ?
F1C P1 F4CA 86.9(4) . . ?
F3C P1 F5C 173.8(18) . . ?
F6C P1 F5C 85.4(15) . . ?
F2C P1 F5C 112.9(13) . . ?
F1C P1 F5C 72.5(12) . . ?
F5CA P1 F6CA 90.7(7) . . ?
F2C P1 F6CA 91.6(8) . . ?
F1C P1 F6CA 91.0(8) . . ?
F4CA P1 F6CA 174.9(7) . . ?
F5CA P1 F3CA 175.0(7) . . ?
F2C P1 F3CA 92.7(7) . . ?
F1C P1 F3CA 82.7(6) . . ?
F4CA P1 F3CA 89.8(6) . . ?
F6CA P1 F3CA 85.4(6) . . ?
F3C P1 F4C 95.0(16) . . ?
F6C P1 F4C 164.5(14) . . ?
F2C P1 F4C 90.9(7) . . ?
F1C P1 F4C 89.4(7) . . ?
F5C P1 F4C 80.5(11) . . ?
ClL1 C1S ClL2 114.0(13) . . ?
ClL1 C1S H1SA 108.7 . . ?
ClL2 C1S H1SA 108.7 . . ?
ClL1 C1S H1SB 108.7 . . ?
ClL2 C1S H1SB 108.7 . . ?
H1SA C1S H1SB 107.6 . . ?
Cl3 C2S Cl4 121(2) . . ?
Cl3 C2S H2SA 107.1 . . ?
Cl4 C2S H2SA 107.1 . . ?
Cl3 C2S H2SB 107.1 . . ?
Cl4 C2S H2SB 107.1 . . ?
H2SA C2S H2SB 106.8 . . ?

loop_
_geom_bond_atom_site_label_1
_geom_bond_atom_site_label_2
_geom_bond_distance
_geom_bond_site_symmetry_2
_geom_bond_publ_flag
Ir1 C61 2.010(6) . ?
Ir1 C11 2.024(6) . ?
Ir1 C46 2.036(6) . ?
Ir1 N1 2.057(4) . ?
Ir1 N2 2.067(5) . ?
Ir1 N3 2.226(5) . ?
F1 C13 1.359(8) . ?
F2 C15 1.348(8) . ?
F3 C42 1.367(10) . ?
F4 C44 1.348(10) . ?
N1 C25 1.331(7) . ?
N1 C21 1.380(7) . ?
N2 C31 1.332(9) . ?
N2 C35 1.364(8) . ?
N3 C51 1.479(7) . ?
N3 H3A 0.9100 . ?
N3 H3B 0.9100 . ?
N4 C61 1.154(8) . ?
N4 C62 1.469(8) . ?
C11 C16 1.409(8) . ?
C11 C12 1.411(8) . ?
C12 C13 1.395(9) . ?
C12 H12 0.9500 . ?
C13 C14 1.364(11) . ?
C14 C15 1.377(10) . ?
C14 H14 0.9500 . ?
C15 C16 1.399(9) . ?
C16 C21 1.460(8) . ?
C21 C22 1.404(8) . ?
C22 C23 1.356(10) . ?
C22 H22 0.9500 . ?
C23 C24 1.385(10) . ?
C23 H23 0.9500 . ?
C24 C25 1.387(9) . ?
C24 H24 0.9500 . ?
C25 H25 0.9500 . ?
C31 C32 1.408(9) . ?
C31 H31 0.9500 . ?
C32 C33 1.362(14) . ?
C32 H32 0.9500 . ?
C33 C34 1.380(14) . ?
C33 H33 0.9500 . ?
C34 C35 1.404(9) . ?
C34 H34 0.9500 . ?
C35 C41 1.459(11) . ?
C41 C42 1.394(10) . ?
C41 C46 1.449(9) . ?
C42 C43 1.373(15) . ?
C43 C44 1.372(14) . ?
C43 H43 0.9500 . ?
C44 C45 1.381(9) . ?
C45 C46 1.375(9) . ?
C45 H45 0.9500 . ?
C51 C52 1.515(9) . ?
C51 H51A 0.9900 . ?
C51 H51B 0.9900 . ?
C52 C53 1.547(11) . ?
C52 H52A 0.9900 . ?
C52 H52B 0.9900 . ?
C53 H53A 0.9800 . ?
C53 H53B 0.9800 . ?
C53 H53C 0.9800 . ?
C62 C65 1.486(11) . ?
C62 C64 1.506(10) . ?
C62 C63 1.519(12) . ?
C63 H63A 0.9800 . ?
C63 H63B 0.9800 . ?
C63 H63C 0.9800 . ?
C64 H64A 0.9800 . ?
C64 H64B 0.9800 . ?
C64 H64C 0.9800 . ?
C65 H65A 0.9800 . ?
C65 H65B 0.9800 . ?
C65 H65C 0.9800 . ?
P1 F5CA 1.511(8) . ?
P1 F3C 1.523(15) . ?
P1 F6C 1.559(14) . ?
P1 F2C 1.564(6) . ?
P1 F1C 1.576(5) . ?
P1 F4CA 1.582(7) . ?
P1 F5C 1.582(14) . ?
P1 F6CA 1.585(8) . ?
P1 F3CA 1.616(8) . ?
P1 F4C 1.624(12) . ?
ClL1 C1S 1.71(2) . ?
ClL2 C1S 1.754(19) . ?
C1S H1SA 0.9900 . ?
C1S H1SB 0.9900 . ?
Cl3 C2S 1.51(3) . ?
Cl4 C2S 1.72(3) . ?
C2S H2SA 0.9900 . ?
C2S H2SB 0.9900 . ?

loop_
_geom_torsion_atom_site_label_1
_geom_torsion_atom_site_label_2
_geom_torsion_atom_site_label_3
_geom_torsion_atom_site_label_4
_geom_torsion
_geom_torsion_site_symmetry_1
_geom_torsion_site_symmetry_2
_geom_torsion_site_symmetry_3
_geom_torsion_site_symmetry_4
_geom_torsion_publ_flag
C16 C11 C12 C13 0.4(10) . . . . ?
Ir1 C11 C12 C13 -179.0(5) . . . . ?
C11 C12 C13 F1 177.7(6) . . . . ?
C11 C12 C13 C14 0.3(12) . . . . ?
F1 C13 C14 C15 -178.5(8) . . . . ?
C12 C13 C14 C15 -1.1(13) . . . . ?
C13 C14 C15 F2 -178.0(8) . . . . ?
C13 C14 C15 C16 1.2(13) . . . . ?
F2 C15 C16 C11 178.6(7) . . . . ?
C14 C15 C16 C11 -0.6(12) . . . . ?
F2 C15 C16 C21 -0.3(12) . . . . ?
C14 C15 C16 C21 -179.5(8) . . . . ?
C12 C11 C16 C15 -0.2(9) . . . . ?
Ir1 C11 C16 C15 179.2(5) . . . . ?
C12 C11 C16 C21 178.8(6) . . . . ?
Ir1 C11 C16 C21 -1.8(7) . . . . ?
C25 N1 C21 C22 0.3(9) . . . . ?
Ir1 N1 C21 C22 -174.0(5) . . . . ?
C25 N1 C21 C16 -179.6(6) . . . . ?
Ir1 N1 C21 C16 6.1(7) . . . . ?
C15 C16 C21 N1 176.1(7) . . . . ?
C11 C16 C21 N1 -2.9(8) . . . . ?
C15 C16 C21 C22 -3.8(12) . . . . ?
C11 C16 C21 C22 177.3(6) . . . . ?
N1 C21 C22 C23 -0.4(11) . . . . ?
C16 C21 C22 C23 179.4(7) . . . . ?
C21 C22 C23 C24 -0.4(12) . . . . ?
C22 C23 C24 C25 1.4(13) . . . . ?
C21 N1 C25 C24 0.8(10) . . . . ?
Ir1 N1 C25 C24 174.4(6) . . . . ?
C23 C24 C25 N1 -1.6(12) . . . . ?
C35 N2 C31 C32 -2.6(10) . . . . ?
Ir1 N2 C31 C32 173.0(6) . . . . ?
N2 C31 C32 C33 1.5(12) . . . . ?
C31 C32 C33 C34 0.5(12) . . . . ?
C32 C33 C34 C35 -1.3(12) . . . . ?
C31 N2 C35 C34 1.7(9) . . . . ?
Ir1 N2 C35 C34 -174.3(5) . . . . ?
C31 N2 C35 C41 179.8(6) . . . . ?
Ir1 N2 C35 C41 3.9(6) . . . . ?
C33 C34 C35 N2 0.3(10) . . . . ?
C33 C34 C35 C41 -177.6(7) . . . . ?
N2 C35 C41 C42 176.4(6) . . . . ?
C34 C35 C41 C42 -5.7(11) . . . . ?
N2 C35 C41 C46 -4.1(8) . . . . ?
C34 C35 C41 C46 173.9(6) . . . . ?
C46 C41 C42 F3 179.4(6) . . . . ?
C35 C41 C42 F3 -1.1(11) . . . . ?
C46 C41 C42 C43 -1.0(11) . . . . ?
C35 C41 C42 C43 178.5(7) . . . . ?
F3 C42 C43 C44 179.9(7) . . . . ?
C41 C42 C43 C44 0.2(12) . . . . ?
C42 C43 C44 F4 -178.6(7) . . . . ?
C42 C43 C44 C45 0.5(11) . . . . ?
F4 C44 C45 C46 178.8(6) . . . . ?
C43 C44 C45 C46 -0.3(10) . . . . ?
C44 C45 C46 C41 -0.5(9) . . . . ?
C44 C45 C46 Ir1 178.6(5) . . . . ?
C42 C41 C46 C45 1.1(8) . . . . ?
C35 C41 C46 C45 -178.4(5) . . . . ?
C42 C41 C46 Ir1 -178.1(5) . . . . ?
C35 C41 C46 Ir1 2.3(6) . . . . ?
Ir1 N3 C51 C52 175.0(4) . . . . ?
N3 C51 C52 C53 -177.8(7) . . . . ?
